data_4122468
loop_
_publ_author_name
'Corbo, Robert'
'Pell, Thomas P.'
'Stringer, Bradley D.'
'Hogan, Conor F.'
'Wilson, David J. D.'
'Barnard, Peter J.'
'Dutton, Jason L.'

_publ_section_title
;
 Facile Formation of Homoleptic Au(III) Trications via Simultaneous
 Oxidation and Ligand Delivery from [PhI(pyridine)2](2+).
;
_journal_issue 35
_journal_name_full 'Journal of the American Chemical Society'
_journal_page_first 12415
_journal_page_last 12421
_journal_paper_doi 10.1021/ja506365m
_journal_volume 136
_journal_year 2014
_chemical_formula_sum 'C14 H20 Au Cl3 N4'
_chemical_formula_weight 547.66
_chemical_name_systematic
; 
 ? 
;
_space_group_IT_number 65
_symmetry_cell_setting orthorhombic
_symmetry_space_group_name_Hall '-C 2 2'
_symmetry_space_group_name_H-M 'C m m m'
_atom_sites_solution_hydrogens geom
_atom_sites_solution_primary direct
_atom_sites_solution_secondary difmap
_audit_creation_method SHELXL-97
_cell_angle_alpha 90.00
_cell_angle_beta 90.00
_cell_angle_gamma 90.00
_cell_formula_units_Z 2
_cell_length_a 6.9570(14)
_cell_length_b 12.760(3)
_cell_length_c 14.536(3)
_cell_measurement_reflns_used 1357
_cell_measurement_temperature 173(2)
_cell_measurement_theta_max 30.1323
_cell_measurement_theta_min 3.1866
_cell_volume 1290.4(5)
_computing_cell_refinement 'CrysAlisPro, Agilent Technologies'
_computing_data_collection 'CrysAlisPro, Agilent Technologies'
_computing_data_reduction 'CrysAlisPro, Agilent Technologies'
_computing_molecular_graphics SHELXP
_computing_publication_material SHELXP
_computing_structure_refinement 'SHELXL-97 (Sheldrick, 2008)'
_computing_structure_solution 'SHELXS-97 (Sheldrick, 2008)'
_diffrn_ambient_temperature 173(2)
_diffrn_measured_fraction_theta_full 0.933
_diffrn_measured_fraction_theta_max 0.933
_diffrn_measurement_device_type 'Xcalibur, Atlas, Gemini'
_diffrn_measurement_method '\w scans'
_diffrn_radiation_monochromator graphite
_diffrn_radiation_source 'fine-focus sealed tube'
_diffrn_radiation_type MoK\a
_diffrn_radiation_wavelength 0.71073
_diffrn_reflns_av_R_equivalents 0.0277
_diffrn_reflns_av_sigmaI/netI 0.0240
_diffrn_reflns_limit_h_max 6
_diffrn_reflns_limit_h_min -8
_diffrn_reflns_limit_k_max 14
_diffrn_reflns_limit_k_min -13
_diffrn_reflns_limit_l_max 14
_diffrn_reflns_limit_l_min -16
_diffrn_reflns_number 1958
_diffrn_reflns_theta_full 25.00
_diffrn_reflns_theta_max 25.00
_diffrn_reflns_theta_min 3.19
_exptl_absorpt_coefficient_mu 6.012
_exptl_absorpt_correction_T_max 0.5847
_exptl_absorpt_correction_T_min 0.4108
_exptl_absorpt_correction_type multi-scan
_exptl_absorpt_process_details 'CrysAlisPro, Agilent Technologies'
_exptl_crystal_colour yellow
_exptl_crystal_density_diffrn 1.410
_exptl_crystal_density_method 'not measured'
_exptl_crystal_description plate
_exptl_crystal_F_000 524
_exptl_crystal_size_max 0.18
_exptl_crystal_size_mid 0.15
_exptl_crystal_size_min 0.10
_refine_diff_density_max 3.229
_refine_diff_density_min -1.413
_refine_diff_density_rms 0.282
_refine_ls_extinction_method none
_refine_ls_goodness_of_fit_ref 1.230
_refine_ls_hydrogen_treatment mixed
_refine_ls_matrix_type full
_refine_ls_number_parameters 77
_refine_ls_number_reflns 638
_refine_ls_number_restraints 1
_refine_ls_restrained_S_all 1.230
_refine_ls_R_factor_all 0.0519
_refine_ls_R_factor_gt 0.0519
_refine_ls_shift/su_max 0.000
_refine_ls_shift/su_mean 0.000
_refine_ls_structure_factor_coef Fsqd
_refine_ls_weighting_details 'calc w=1/[\s^2^(Fo^2^)+(0.1115P)^2^+0.0000P] where P=(Fo^2^+2Fc^2^)/3'
_refine_ls_weighting_scheme calc
_refine_ls_wR_factor_gt 0.1360
_refine_ls_wR_factor_ref 0.1360
_reflns_number_gt 638
_reflns_number_total 638
_reflns_threshold_expression >2sigma(I)
_cod_data_source_file ja506365m_si_002.cif
_cod_data_source_block 11
_cod_depositor_comments 'Adding full bibliography for 4122466--4122474.cif.'
_cod_original_sg_symbol_H-M Cmmm
_cod_database_code 4122468

loop_
_symmetry_equiv_pos_as_xyz
'x, y, z'
'-x, -y, z'
'x, -y, -z'
'-x, y, -z'
'x+1/2, y+1/2, z'
'-x+1/2, -y+1/2, z'
'x+1/2, -y+1/2, -z'
'-x+1/2, y+1/2, -z'
'-x, -y, -z'
'x, y, -z'
'-x, y, z'
'x, -y, z'
'-x+1/2, -y+1/2, -z'
'x+1/2, y+1/2, -z'
'-x+1/2, y+1/2, z'
'x+1/2, -y+1/2, z'

loop_
_atom_site_label
_atom_site_type_symbol
_atom_site_fract_x
_atom_site_fract_y
_atom_site_fract_z
_atom_site_U_iso_or_equiv
_atom_site_adp_type
_atom_site_occupancy
_atom_site_symmetry_multiplicity
_atom_site_calc_flag
_atom_site_refinement_flags
_atom_site_disorder_assembly
_atom_site_disorder_group
Au1 Au 0.0000 0.5000 0.5000 0.0319(4) Uani 1 8 d S . .
C13 C 0.0000 0.226(2) 0.2721(17) 0.033(5) Uani 0.25 1 d P A .
N11 N 0.0000 0.3842(16) 0.4049(15) 0.032(4) Uani 0.50 2 d SP . .
C15 C 0.0000 0.4080(18) 0.3152(16) 0.030(5) Uani 0.25 1 d P A .
H15 H 0.0000 0.4795 0.2970 0.035 Uiso 0.50 2 calc SPR . .
N12 N 0.0000 0.1481(19) 0.2094(14) 0.037(5) Uani 0.50 2 d SP . .
C12 C 0.0000 0.2018(18) 0.3669(15) 0.028(4) Uani 0.50 2 d SP . .
H12 H 0.0000 0.1310 0.3870 0.033 Uiso 0.25 1 calc PR A .
C14 C 0.0000 0.331(2) 0.2488(16) 0.033(5) Uani 0.50 2 d SP . .
H14 H 0.0000 0.3503 0.1857 0.039 Uiso 0.25 1 calc PR A .
C11 C 0.0000 0.2831(19) 0.4309(13) 0.031(5) Uani 0.50 2 d SPD . .
C17 C 0.0000 0.168(3) 0.1113(19) 0.054(7) Uani 0.25 1 d P A .
H17A H 0.0000 0.2434 0.1002 0.081 Uiso 0.50 2 calc SPR . .
H H -0.1150 0.1365 0.0837 0.081 Uiso 0.25 1 calc PR . .
HA H 0.1150 0.1365 0.0837 0.081 Uiso 0.25 1 calc PR . .
C16 C -0.004(17) 0.037(3) 0.232(3) 0.053(11) Uani 0.25 1 d P A -1
H16A H 0.0528 -0.0032 0.1820 0.080 Uiso 0.25 1 calc PR A -1
H16B H -0.1379 0.0150 0.2415 0.080 Uiso 0.25 1 calc PR A -1
H16C H 0.0687 0.0252 0.2890 0.080 Uiso 0.25 1 calc PR A -1
Cl1 Cl -0.2735(14) 0.5676(8) 0.4379(6) 0.050(2) Uani 0.25 1 d P . .
Cl2 Cl 0.0000 0.5000 -0.0244(9) 0.126(11) Uani 0.50 4 d SP . .
H11 H 0.0000 0.275(12) 0.5000 0.03(5) Uiso 1 4 d SD . .

loop_
_atom_site_aniso_label
_atom_site_aniso_U_11
_atom_site_aniso_U_22
_atom_site_aniso_U_33
_atom_site_aniso_U_23
_atom_site_aniso_U_13
_atom_site_aniso_U_12
Au1 0.0275(5) 0.0402(6) 0.0279(6) 0.000 0.000 0.000
C13 0.011(8) 0.051(14) 0.037(13) -0.013(10) 0.000 0.000
N11 0.027(9) 0.031(9) 0.038(12) -0.007(8) 0.000 0.000
C15 0.033(11) 0.028(10) 0.028(12) -0.004(8) 0.000 0.000
N12 0.036(10) 0.055(13) 0.019(10) -0.002(9) 0.000 0.000
C12 0.022(9) 0.033(11) 0.027(12) -0.006(8) 0.000 0.000
C14 0.031(11) 0.046(14) 0.020(11) 0.005(9) 0.000 0.000
C11 0.026(10) 0.043(13) 0.024(11) -0.001(9) 0.000 0.000
C17 0.062(18) 0.08(2) 0.020(13) -0.010(13) 0.000 0.000
C16 0.06(2) 0.050(19) 0.05(2) -0.015(13) -0.02(4) 0.03(4)
Cl1 0.042(4) 0.058(6) 0.049(6) -0.022(4) -0.017(4) 0.017(4)
Cl2 0.28(3) 0.058(7) 0.045(14) 0.000 0.000 0.000

loop_
_atom_type_symbol
_atom_type_description
_atom_type_scat_dispersion_real
_atom_type_scat_dispersion_imag
_atom_type_scat_source
C C 0.0033 0.0016 'International Tables Vol C Tables 4.2.6.8 and 6.1.1.4'
H H 0.0000 0.0000 'International Tables Vol C Tables 4.2.6.8 and 6.1.1.4'
Au Au -2.0133 8.8022 'International Tables Vol C Tables 4.2.6.8 and 6.1.1.4'
Cl Cl 0.1484 0.1585 'International Tables Vol C Tables 4.2.6.8 and 6.1.1.4'
N N 0.0061 0.0033 'International Tables Vol C Tables 4.2.6.8 and 6.1.1.4'

loop_
_geom_angle_atom_site_label_1
_geom_angle_atom_site_label_2
_geom_angle_atom_site_label_3
_geom_angle
_geom_angle_site_symmetry_1
_geom_angle_site_symmetry_3
N11 Au1 N11 179.999(2) . 9_566
N11 Au1 N11 86.2(12) . 10_556
N11 Au1 N11 93.8(12) 9_566 10_556
N11 Au1 N11 93.8(12) . 2_565
N11 Au1 N11 86.2(12) 9_566 2_565
N11 Au1 N11 180.000(2) 10_556 2_565
N11 Au1 Cl1 90.3(4) . .
N11 Au1 Cl1 89.7(4) 9_566 .
N11 Au1 Cl1 123.2(3) 10_556 .
N11 Au1 Cl1 56.8(3) 2_565 .
N11 Au1 Cl1 56.8(3) . 12_565
N11 Au1 Cl1 123.2(3) 9_566 12_565
N11 Au1 Cl1 89.7(4) 10_556 12_565
N11 Au1 Cl1 90.3(4) 2_565 12_565
Cl1 Au1 Cl1 44.5(5) . 12_565
N11 Au1 Cl1 123.2(3) . 4_556
N11 Au1 Cl1 56.8(3) 9_566 4_556
N11 Au1 Cl1 90.3(4) 10_556 4_556
N11 Au1 Cl1 89.7(4) 2_565 4_556
Cl1 Au1 Cl1 135.5(5) . 4_556
Cl1 Au1 Cl1 180.000(1) 12_565 4_556
N11 Au1 Cl1 89.7(4) . 9_566
N11 Au1 Cl1 90.3(4) 9_566 9_566
N11 Au1 Cl1 56.8(3) 10_556 9_566
N11 Au1 Cl1 123.2(3) 2_565 9_566
Cl1 Au1 Cl1 180.0(5) . 9_566
Cl1 Au1 Cl1 135.4(5) 12_565 9_566
Cl1 Au1 Cl1 44.6(5) 4_556 9_566
N11 Au1 Cl1 90.3(4) . 11
N11 Au1 Cl1 89.7(4) 9_566 11
N11 Au1 Cl1 123.2(3) 10_556 11
N11 Au1 Cl1 56.8(3) 2_565 11
Cl1 Au1 Cl1 113.5(6) . 11
Cl1 Au1 Cl1 133.3(5) 12_565 11
Cl1 Au1 Cl1 46.7(5) 4_556 11
Cl1 Au1 Cl1 66.5(6) 9_566 11
N11 Au1 Cl1 89.7(4) . 3_566
N11 Au1 Cl1 90.3(4) 9_566 3_566
N11 Au1 Cl1 56.8(3) 10_556 3_566
N11 Au1 Cl1 123.2(3) 2_565 3_566
Cl1 Au1 Cl1 66.5(6) . 3_566
Cl1 Au1 Cl1 46.7(5) 12_565 3_566
Cl1 Au1 Cl1 133.3(5) 4_556 3_566
Cl1 Au1 Cl1 113.5(6) 9_566 3_566
Cl1 Au1 Cl1 180.0 11 3_566
N11 Au1 Cl1 123.2(3) . 10_556
N11 Au1 Cl1 56.8(3) 9_566 10_556
N11 Au1 Cl1 90.3(4) 10_556 10_556
N11 Au1 Cl1 89.7(4) 2_565 10_556
Cl1 Au1 Cl1 46.7(5) . 10_556
Cl1 Au1 Cl1 66.5(6) 12_565 10_556
Cl1 Au1 Cl1 113.5(6) 4_556 10_556
Cl1 Au1 Cl1 133.3(5) 9_566 10_556
Cl1 Au1 Cl1 135.4(5) 11 10_556
Cl1 Au1 Cl1 44.6(5) 3_566 10_556
N11 Au1 Cl1 56.8(3) . 2_565
N11 Au1 Cl1 123.2(3) 9_566 2_565
N11 Au1 Cl1 89.7(4) 10_556 2_565
N11 Au1 Cl1 90.3(4) 2_565 2_565
Cl1 Au1 Cl1 133.3(5) . 2_565
Cl1 Au1 Cl1 113.5(6) 12_565 2_565
Cl1 Au1 Cl1 66.5(6) 4_556 2_565
Cl1 Au1 Cl1 46.7(5) 9_566 2_565
Cl1 Au1 Cl1 44.6(5) 11 2_565
Cl1 Au1 Cl1 135.4(5) 3_566 2_565
Cl1 Au1 Cl1 180.000(2) 10_556 2_565
N12 C13 C14 123(2) . .
N12 C13 C12 120(2) . .
C14 C13 C12 117(2) . .
C15 N11 C11 119.4(19) . .
C15 N11 Au1 120.0(16) . .
C11 N11 Au1 120.6(16) . .
C15 N11 Cl1 99.2(8) . 2_565
C11 N11 Cl1 102.8(8) . 2_565
Au1 N11 Cl1 67.8(6) . 2_565
C15 N11 Cl1 99.2(8) . 12_565
C11 N11 Cl1 102.8(8) . 12_565
Au1 N11 Cl1 67.8(6) . 12_565
Cl1 N11 Cl1 135.4(11) 2_565 12_565
N11 C15 C14 121(2) . .
N11 C15 H15 119.3 . .
C14 C15 H15 119.3 . .
C13 N12 C17 123(3) . .
C13 N12 C16 124(2) . .
C17 N12 C16 113(3) . .
C11 C12 C13 119(2) . .
C11 C12 H12 120.3 . .
C13 C12 H12 120.3 . .
C15 C14 C13 121(2) . .
C15 C14 H14 119.3 . .
C13 C14 H14 119.3 . .
N11 C11 C12 121.8(18) . .
N11 C11 C11 106.3(12) . 10_556
C12 C11 C11 131.9(13) . 10_556
N11 C11 H11 112(10) . .
C12 C11 H11 126(9) . .
C11 C11 H11 6(9) 10_556 .
N12 C17 H17A 109.5 . .
N12 C17 H 109.5 . .
H17A C17 H 109.5 . .
N12 C17 HA 109.5 . .
H17A C17 HA 109.5 . .
H C17 HA 109.5 . .
N12 C16 H16A 109.5 . .
N12 C16 H16B 109.5 . .
N12 C16 H16C 109.5 . .
Cl1 Cl1 Cl1 90.000(1) 12_565 10_556
Cl1 Cl1 N11 107.4(6) 12_565 2_565
Cl1 Cl1 N11 103.5(6) 10_556 2_565
Cl1 Cl1 Au1 67.7(3) 12_565 .
Cl1 Cl1 Au1 66.6(2) 10_556 .
N11 Cl1 Au1 55.4(5) 2_565 .

loop_
_geom_bond_atom_site_label_1
_geom_bond_atom_site_label_2
_geom_bond_distance
_geom_bond_site_symmetry_2
Au1 N11 2.02(2) .
Au1 N11 2.02(2) 9_566
Au1 N11 2.02(2) 10_556
Au1 N11 2.02(2) 2_565
Au1 Cl1 2.276(9) .
Au1 Cl1 2.276(9) 12_565
Au1 Cl1 2.276(9) 4_556
Au1 Cl1 2.276(9) 9_566
Au1 Cl1 2.276(9) 11
Au1 Cl1 2.276(9) 3_566
Au1 Cl1 2.276(9) 10_556
Au1 Cl1 2.276(9) 2_565
C13 N12 1.34(3) .
C13 C14 1.39(4) .
C13 C12 1.41(4) .
N11 C15 1.34(3) .
N11 C11 1.34(3) .
N11 Cl1 2.056(13) 2_565
N11 Cl1 2.056(13) 12_565
C15 C14 1.38(3) .
C15 H15 0.9500 .
N12 C17 1.45(4) .
N12 C16 1.45(5) .
C12 C11 1.39(3) .
C12 H12 0.9500 .
C14 H14 0.9500 .
C11 C11 2.01(4) 10_556
C11 H11 1.011(18) .
C17 H17A 0.9800 .
C17 H 0.9800 .
C17 HA 0.9800 .
C16 H16A 0.9800 .
C16 H16B 0.9800 .
C16 H16C 0.9800 .
Cl1 Cl1 1.73(2) 12_565
Cl1 Cl1 1.805(18) 10_556
Cl1 N11 2.056(13) 2_565
Cl2 Cl2 0.71(3) 9_565

loop_
_geom_torsion_atom_site_label_1
_geom_torsion_atom_site_label_2
_geom_torsion_atom_site_label_3
_geom_torsion_atom_site_label_4
_geom_torsion
_geom_torsion_site_symmetry_1
_geom_torsion_site_symmetry_4
N11 Au1 N11 C15 180(2) 9_566 .
N11 Au1 N11 C15 180.000(4) 10_556 .
N11 Au1 N11 C15 0.000(4) 2_565 .
Cl1 Au1 N11 C15 56.7(3) . .
Cl1 Au1 N11 C15 87.9(5) 12_565 .
Cl1 Au1 N11 C15 -92.1(5) 4_556 .
Cl1 Au1 N11 C15 -123.3(3) 9_566 .
Cl1 Au1 N11 C15 -56.7(3) 11 .
Cl1 Au1 N11 C15 123.3(3) 3_566 .
Cl1 Au1 N11 C15 92.1(5) 10_556 .
Cl1 Au1 N11 C15 -87.9(5) 2_565 .
N11 Au1 N11 C11 0(100) 9_566 .
N11 Au1 N11 C11 0.000(4) 10_556 .
N11 Au1 N11 C11 180.000(4) 2_565 .
Cl1 Au1 N11 C11 -123.3(3) . .
Cl1 Au1 N11 C11 -92.1(5) 12_565 .
Cl1 Au1 N11 C11 87.9(5) 4_556 .
Cl1 Au1 N11 C11 56.7(3) 9_566 .
Cl1 Au1 N11 C11 123.3(3) 11 .
Cl1 Au1 N11 C11 -56.7(3) 3_566 .
Cl1 Au1 N11 C11 -87.9(5) 10_556 .
Cl1 Au1 N11 C11 92.1(5) 2_565 .
N11 Au1 N11 Cl1 -92.1(17) 9_566 2_565
N11 Au1 N11 Cl1 -92.1(5) 10_556 2_565
N11 Au1 N11 Cl1 87.9(5) 2_565 2_565
Cl1 Au1 N11 Cl1 144.6(6) . 2_565
Cl1 Au1 N11 Cl1 175.8(9) 12_565 2_565
Cl1 Au1 N11 Cl1 -4.2(9) 4_556 2_565
Cl1 Au1 N11 Cl1 -35.4(6) 9_566 2_565
Cl1 Au1 N11 Cl1 31.2(5) 11 2_565
Cl1 Au1 N11 Cl1 -148.8(5) 3_566 2_565
Cl1 Au1 N11 Cl1 180.000(1) 10_556 2_565
N11 Au1 N11 Cl1 92(2) 9_566 12_565
N11 Au1 N11 Cl1 92.1(5) 10_556 12_565
N11 Au1 N11 Cl1 -87.9(5) 2_565 12_565
Cl1 Au1 N11 Cl1 -31.2(5) . 12_565
Cl1 Au1 N11 Cl1 180.000(1) 4_556 12_565
Cl1 Au1 N11 Cl1 148.8(5) 9_566 12_565
Cl1 Au1 N11 Cl1 -144.6(6) 11 12_565
Cl1 Au1 N11 Cl1 35.4(6) 3_566 12_565
Cl1 Au1 N11 Cl1 4.2(9) 10_556 12_565
Cl1 Au1 N11 Cl1 -175.8(9) 2_565 12_565
C11 N11 C15 C14 0.000(7) . .
Au1 N11 C15 C14 180.000(5) . .
Cl1 N11 C15 C14 110.4(7) 2_565 .
Cl1 N11 C15 C14 -110.4(7) 12_565 .
C14 C13 N12 C17 0.000(5) . .
C12 C13 N12 C17 180.000(4) . .
C14 C13 N12 C16 -179(5) . .
C12 C13 N12 C16 1(5) . .
N12 C13 C12 C11 180.000(4) . .
C14 C13 C12 C11 0.000(5) . .
N11 C15 C14 C13 0.000(7) . .
N12 C13 C14 C15 180.000(5) . .
C12 C13 C14 C15 0.000(5) . .
C15 N11 C11 C12 0.000(6) . .
Au1 N11 C11 C12 180.000(5) . .
Cl1 N11 C11 C12 -108.4(8) 2_565 .
Cl1 N11 C11 C12 108.4(8) 12_565 .
C15 N11 C11 C11 180.000(5) . 10_556
Au1 N11 C11 C11 0.000(4) . 10_556
Cl1 N11 C11 C11 71.6(8) 2_565 10_556
Cl1 N11 C11 C11 -71.6(8) 12_565 10_556
C13 C12 C11 N11 0.000(6) . .
C13 C12 C11 C11 180.000(4) . 10_556
N11 Au1 Cl1 Cl1 38.1(5) . 12_565
N11 Au1 Cl1 Cl1 -141.9(5) 9_566 12_565
N11 Au1 Cl1 Cl1 -47.6(7) 10_556 12_565
N11 Au1 Cl1 Cl1 132.4(7) 2_565 12_565
Cl1 Au1 Cl1 Cl1 180.000(2) 4_556 12_565
Cl1 Au1 Cl1 Cl1 64(7) 9_566 12_565
Cl1 Au1 Cl1 Cl1 128.6(4) 11 12_565
Cl1 Au1 Cl1 Cl1 -51.4(4) 3_566 12_565
Cl1 Au1 Cl1 Cl1 -100.19(18) 10_556 12_565
Cl1 Au1 Cl1 Cl1 79.81(18) 2_565 12_565
N11 Au1 Cl1 Cl1 138.3(5) . 10_556
N11 Au1 Cl1 Cl1 -41.7(5) 9_566 10_556
N11 Au1 Cl1 Cl1 52.6(7) 10_556 10_556
N11 Au1 Cl1 Cl1 -127.4(7) 2_565 10_556
Cl1 Au1 Cl1 Cl1 100.19(19) 12_565 10_556
Cl1 Au1 Cl1 Cl1 -79.81(19) 4_556 10_556
Cl1 Au1 Cl1 Cl1 164(8) 9_566 10_556
Cl1 Au1 Cl1 Cl1 -131.2(4) 11 10_556
Cl1 Au1 Cl1 Cl1 48.8(4) 3_566 10_556
Cl1 Au1 Cl1 Cl1 180.000(5) 2_565 10_556
N11 Au1 Cl1 N11 -94.3(13) . 2_565
N11 Au1 Cl1 N11 85.7(13) 9_566 2_565
N11 Au1 Cl1 N11 180.0 10_556 2_565
Cl1 Au1 Cl1 N11 -132.4(7) 12_565 2_565
Cl1 Au1 Cl1 N11 47.6(7) 4_556 2_565
Cl1 Au1 Cl1 N11 -68(8) 9_566 2_565
Cl1 Au1 Cl1 N11 -3.8(9) 11 2_565
Cl1 Au1 Cl1 N11 176.2(9) 3_566 2_565
Cl1 Au1 Cl1 N11 127.4(7) 10_556 2_565
Cl1 Au1 Cl1 N11 -52.6(7) 2_565 2_565
